data_2007470
loop_
_publ_author_name
'Bromley, Mark K.'
'Looney, Mark G.'
'Solomon, David H.'
'Gable, Robert W.'
'Helliwell, Madeleine'
'Hodge, Philip'

_publ_section_title
;
 1,5,7,11-Tetraoxaspiro[5.5]undecane,
 3,9-Dimethylidene-1,5,7,11-tetraoxaspiro[5.5]undecane and
 1,5-Dioxa-7,11-dithiaspiro[5.5]undecane
;
_journal_issue 7
_journal_name_full 'Acta Crystallographica Section C'
_journal_page_first 1019
_journal_page_last 1023
_journal_paper_doi 10.1107/S0108270198000274
_journal_volume 54
_journal_year 1998
_chemical_formula_sum 'C7 H12 O4'
_chemical_formula_weight 160.17
_chemical_name_systematic
;
 ?
;
_space_group_IT_number 60
_symmetry_cell_setting orthorhombic
_symmetry_space_group_name_Hall '-P 2n 2ab'
_symmetry_space_group_name_H-M 'P b c n'
_audit_creation_method SHELXL
_cell_angle_alpha 90.00
_cell_angle_beta 90.00
_cell_angle_gamma 90.00
_cell_formula_units_Z 4
_cell_length_a 7.7068(11)
_cell_length_b 10.1645(12)
_cell_length_c 9.691(2)
_cell_measurement_reflns_used 16
_cell_measurement_temperature 293(2)
_cell_measurement_theta_max 15.8
_cell_measurement_theta_min 12.0
_cell_volume 759.2(2)
_computing_cell_refinement 'MSC/AFC Diffractometer Control Software'
_computing_data_collection
;
MSC/AFC Diffractometer Control Software
(Molecular Structure Corporation, 1994)
;
_computing_data_reduction 'TEXSAN (Molecular Structure Corporation, 1995)'
_computing_molecular_graphics TEXSAN
_computing_publication_material TEXSAN
_computing_structure_refinement 'SHELXL93 (Sheldrick, 1993)'
_computing_structure_solution 'SHELXS86 (Sheldrick, 1990)'
_diffrn_ambient_temperature 293(2)
_diffrn_measurement_device 'Rigaku AFC-5R'
_diffrn_measurement_method \w-2\q
_diffrn_radiation_monochromator graphite
_diffrn_radiation_source 'Rigaku rotating anode'
_diffrn_radiation_type MoK\a
_diffrn_radiation_wavelength 0.71069
_diffrn_reflns_av_R_equivalents 0.000
_diffrn_reflns_av_sigmaI/netI 0.019
_diffrn_reflns_limit_h_max 9
_diffrn_reflns_limit_h_min 0
_diffrn_reflns_limit_k_max 12
_diffrn_reflns_limit_k_min 0
_diffrn_reflns_limit_l_max 0
_diffrn_reflns_limit_l_min -11
_diffrn_reflns_number 672
_diffrn_reflns_theta_max 25.04
_diffrn_reflns_theta_min 3.32
_diffrn_standards_decay_% 0.71
_diffrn_standards_interval_count 150
_diffrn_standards_number 3
_exptl_absorpt_coefficient_mu 0.116
_exptl_absorpt_correction_T_max 0.988
_exptl_absorpt_correction_T_min 0.969
_exptl_absorpt_correction_type '\y scans (North et al., 1968)'
_exptl_crystal_colour colourless
_exptl_crystal_density_diffrn 1.437
_exptl_crystal_density_meas ?
_exptl_crystal_description tabular
_exptl_crystal_F_000 360
_exptl_crystal_size_max 0.40
_exptl_crystal_size_mid 0.20
_exptl_crystal_size_min 0.10
_refine_diff_density_max 0.156
_refine_diff_density_min -0.131
_refine_ls_extinction_method none
_refine_ls_goodness_of_fit_all 1.147
_refine_ls_goodness_of_fit_obs 1.193
_refine_ls_hydrogen_treatment refall
_refine_ls_matrix_type full
_refine_ls_number_parameters 75
_refine_ls_number_reflns 671
_refine_ls_number_restraints 0
_refine_ls_restrained_S_all 1.155
_refine_ls_restrained_S_obs 1.193
_refine_ls_R_factor_all 0.048
_refine_ls_R_factor_obs .035
_refine_ls_shift/esd_max 0.000
_refine_ls_shift/esd_mean 0.000
_refine_ls_structure_factor_coef Fsqd
_refine_ls_weighting_details 'w = 1/[\s^2^(Fo^2^)+(0.0406P)^2^+0.0735P] where P = (Fo^2^+2Fc^2^)/3'
_refine_ls_weighting_scheme calc
_refine_ls_wR_factor_all 0.088
_refine_ls_wR_factor_obs .079
_reflns_number_observed 533
_reflns_number_total 672
_reflns_observed_criterion I>2\s(I)
_cod_data_source_file os1000.cif
_cod_data_source_block s476
_cod_depositor_comments
;
The following automatic conversions were performed:

'_exptl_crystal_density_meas' value 'not measured' was changed to '?'
- the value is perceived as not measured.

Automatic conversion script
Id: cif_fix_values 3008 2015-01-20 13:52:24Z robertas 

The following automatic conversions were performed:

'_refine_ls_weighting_scheme' value 'calc w =
1/[\s^2^(Fo^2^)+(0.0406P)^2^+0.0735P] where P = (Fo^2^+2Fc^2^)/3' was
changed to 'calc'. New tag '_refine_ls_weighting_details' was
created. The value of the new tag was set to 'w =
1/[\s^2^(Fo^2^)+(0.0406P)^2^+0.0735P] where P = (Fo^2^+2Fc^2^)/3'.

Automatic conversion script
Id: cif_fix_values 3143 2015-03-26 13:38:13Z robertas 
;
_cod_database_code 2007470

loop_
_symmetry_equiv_pos_as_xyz
'x, y, z'
'-x+1/2, -y+1/2, z+1/2'
'x+1/2, -y+1/2, -z'
'-x, y, -z+1/2'
'-x, -y, -z'
'x-1/2, y-1/2, -z-1/2'
'-x-1/2, y-1/2, z'
'x, -y, z-1/2'

loop_
_atom_site_aniso_label
_atom_site_aniso_U_11
_atom_site_aniso_U_22
_atom_site_aniso_U_33
_atom_site_aniso_U_12
_atom_site_aniso_U_13
_atom_site_aniso_U_23
O1 .0531(7) .0402(6) .0502(6) .0068(5) .0038(5) -.0079(5)
O2 .0404(6) .0458(6) .0375(6) -.0089(5) -.0038(5) .0019(5)
C1 .0391(11) .0325(10) .0370(10) .000 -.0022(9) .000
C2 .0538(11) .0690(12) .0426(9) .0110(9) .0058(8) -.0073(9)
C3 .0461(10) .0867(14) .0512(10) -.0047(11) .0072(9) .0077(10)
C4 .0489(10) .0558(10) .0524(11) -.0161(9) .0001(9) .0085(8)

loop_
_atom_site_label
_atom_site_fract_x
_atom_site_fract_y
_atom_site_fract_z
_atom_site_U_iso_or_equiv
_atom_site_thermal_displace_type
_atom_site_calc_flag
_atom_site_refinement_flags
_atom_site_occupancy
_atom_site_disorder_group
_atom_site_type_symbol
O1 .06720(14) .24644(10) .15113(11) .0478(4) Uani d . 1 . O
O2 .12579(13) .40598(9) .31408(9) .0412(3) Uani d . 1 . O
C1 0 .3285(2) .2500 .0362(5) Uani d S 1 . C
C2 .1639(2) .3154(2) .0461(2) .0551(5) Uani d . 1 . C
C3 .3015(2) .3983(2) .1104(2) .0613(5) Uani d . 1 . C
C4 .2230(2) .4846(2) .2183(2) .0523(5) Uani d . 1 . C
H2A .082(2) .3715(17) -.0063(16) .053(5) Uiso d . 1 . H
H2B .208(3) .245(2) -.011(2) .070(6) Uiso d . 1 . H
H3A .388(3) .3428(18) .1551(19) .070(6) Uiso d . 1 . H
H3B .356(3) .4555(19) .041(2) .084(7) Uiso d . 1 . H
H4A .145(2) .5515(17) .1790(18) .062(5) Uiso d . 1 . H
H4B .308(2) .5324(17) .2744(18) .060(5) Uiso d . 1 . H

loop_
_atom_type_symbol
_atom_type_description
_atom_type_scat_dispersion_real
_atom_type_scat_dispersion_imag
_atom_type_scat_source
C C 0.0033 0.0016 'International Tables Vol C Tables 4.2.6.8 and 6.1.1.4'
H H 0.0000 0.0000 'International Tables Vol C Tables 4.2.6.8 and 6.1.1.4'
O O 0.0106 0.0060 'International Tables Vol C Tables 4.2.6.8 and 6.1.1.4'

loop_
_geom_angle_atom_site_label_1
_geom_angle_atom_site_label_2
_geom_angle_atom_site_label_3
_geom_angle_site_symmetry_1
_geom_angle_site_symmetry_3
_geom_angle
_geom_angle_publ_flag
C1 O1 C2 . . 113.10(11) y
C1 O2 C4 . . 112.91(10) y
O1 C1 O1 4 . 105.10(15) y
O1 C1 O2 4 4 113.07(6) ?
O1 C1 O2 . 4 107.14(6) y
O1 C1 O2 4 . 107.14(6) ?
O1 C1 O2 . . 113.07(6) y
O2 C1 O2 4 . 111.26(15) y
O1 C2 C3 . . 110.32(14) y
O1 C2 H2A . . 108.3(9) ?
C3 C2 H2A . . 109.9(10) ?
O1 C2 H2B . . 103.1(11) ?
C3 C2 H2B . . 114.0(12) ?
H2A C2 H2B . . 110.8(14) ?
C2 C3 C4 . . 109.67(15) ?
C2 C3 H3A . . 110.1(11) y
C4 C3 H3A . . 107.8(11) ?
C2 C3 H3B . . 110.7(12) ?
C4 C3 H3B . . 107.7(12) ?
H3A C3 H3B . . 110.7(16) ?
O2 C4 C3 . . 109.68(15) y
O2 C4 H4A . . 108.6(10) ?
C3 C4 H4A . . 112.4(10) ?
O2 C4 H4B . . 105.5(10) ?
C3 C4 H4B . . 114.0(10) ?
H4A C4 H4B . . 106.3(13) ?

loop_
_geom_bond_atom_site_label_1
_geom_bond_atom_site_label_2
_geom_bond_site_symmetry_2
_geom_bond_distance
_geom_bond_publ_flag
O1 C1 . 1.3720(15) y
O1 C2 . 1.443(2) y
O2 C1 . 1.3948(14) y
O2 C4 . 1.436(2) y
C1 O1 4 1.3719(15) ?
C1 O2 4 1.3948(14) ?
C2 C3 . 1.491(3) y
C2 H2A . .99(2) ?
C2 H2B . .97(2) ?
C3 C4 . 1.493(3) y
C3 H3A . .97(2) ?
C3 H3B . .98(2) ?
C4 H4A . .98(2) ?
C4 H4B . .98(2) ?

loop_
_geom_torsion_atom_site_label_1
_geom_torsion_atom_site_label_2
_geom_torsion_atom_site_label_3
_geom_torsion_atom_site_label_4
_geom_torsion_site_symmetry_4
_geom_torsion
C2 O1 C1 O1 4 -172.56(13)
C2 O1 C1 O2 4 66.92(14)
C2 O1 C1 O2 . -56.02(15)
C4 O2 C1 O1 4 172.25(12)
C4 O2 C1 O1 . 56.9(2)
C4 O2 C1 O2 4 -63.69(10)
C1 O1 C2 C3 . 54.3(2)
O1 C2 C3 C4 . -52.7(2)
C1 O2 C4 C3 . -55.4(2)
C2 C3 C4 O2 . 53.4(2)
